data_4308215
loop_
_publ_author_name
'Timothy J. Boyle'
'Leigh Anna M. Ottley'
'Sherrika D. Daniel-Taylor'
'Louis J. Tribby'
'Scott D. Bunge'
'Alison L. Costello'
'Todd M. Alam'
'John C. Gordon'
'T. Mark MCleskey'

_publ_contact_author_address '1001 University Blvd, Albuquerque, NM 87106'
_publ_contact_author_email tjboyle@sandia.gov
_publ_contact_author_fax '(505) 272-7336'
_publ_contact_author_name 'Timothy J. Boyle et.al.'
_publ_section_title
;
Isostructural neo-Pentoxide Derivatives of Group 3 and the Lanthanide Series
Metals for the Production of Ln2O3 Nanoparticles
;
_journal_name_full 'Inorganic Chemistry'
_journal_page_first 3705
_journal_page_last 3713
_journal_paper_doi 10.1021/ic070253u
_journal_volume 46
_journal_year 2007
_chemical_formula_moiety 'C60 H132 O12 Tm4'
_chemical_formula_sum 'C60 H132 O12 Tm4'
_chemical_formula_weight 1721.38
_chemical_name_common (14)TmOnep
_chemical_name_systematic
; 
 ? 
;
_space_group_IT_number 114
_symmetry_cell_setting tetragonal
_symmetry_space_group_name_Hall 'P -4 2n'
_symmetry_space_group_name_H-M 'P -4 21 c'
_atom_sites_solution_hydrogens geom
_atom_sites_solution_primary direct
_atom_sites_solution_secondary difmap
_audit_creation_method SHELXL-97
_cell_angle_alpha 90.00
_cell_angle_beta 90.00
_cell_angle_gamma 90.00
_cell_formula_units_Z 2
_cell_length_a 20.2106(17)
_cell_length_b 20.2106(17)
_cell_length_c 12.045(2)
_cell_measurement_reflns_used 200
_cell_measurement_temperature 203(2)
_cell_measurement_theta_max 25.43
_cell_measurement_theta_min 1.42
_cell_volume 4920.0(10)
_computing_cell_refinement 'Bruker SMART'
_computing_data_collection 'Bruker SMART'
_computing_data_reduction 'Bruker SAINT'
_computing_molecular_graphics 'Bruker SHELXTL'
_computing_publication_material 'Bruker SHELXTL'
_computing_structure_refinement 'SHELXL-97 (Sheldrick, 1997)'
_computing_structure_solution 'SHELXS-97 (Sheldrick, 1990)'
_diffrn_ambient_temperature 203(2)
_diffrn_measured_fraction_theta_full 1.000
_diffrn_measured_fraction_theta_max 1.000
_diffrn_measurement_device_type 'CCD detector'
_diffrn_measurement_method 'omega and phi scans'
_diffrn_radiation_monochromator graphite
_diffrn_radiation_source 'fine-focus sealed tube'
_diffrn_radiation_type MoK\a
_diffrn_radiation_wavelength 0.71073
_diffrn_reflns_av_R_equivalents 0.0441
_diffrn_reflns_av_sigmaI/netI 0.0265
_diffrn_reflns_limit_h_max 24
_diffrn_reflns_limit_h_min -24
_diffrn_reflns_limit_k_max 24
_diffrn_reflns_limit_k_min -24
_diffrn_reflns_limit_l_max 14
_diffrn_reflns_limit_l_min -14
_diffrn_reflns_number 35118
_diffrn_reflns_theta_full 25.43
_diffrn_reflns_theta_max 25.43
_diffrn_reflns_theta_min 1.42
_exptl_absorpt_coefficient_mu 3.608
_exptl_absorpt_correction_T_max 0.486
_exptl_absorpt_correction_T_min 0.193
_exptl_absorpt_correction_type empirical
_exptl_absorpt_process_details SADABS
_exptl_crystal_colour colorless
_exptl_crystal_density_diffrn 1.162
_exptl_crystal_density_meas ?
_exptl_crystal_density_method .
_exptl_crystal_description irregular
_exptl_crystal_F_000 1728
_exptl_crystal_size_max 0.5
_exptl_crystal_size_mid 0.4
_exptl_crystal_size_min 0.2
_refine_diff_density_max 1.513
_refine_diff_density_min -0.646
_refine_diff_density_rms 0.230
_refine_ls_abs_structure_details 'Flack H D (1983), Acta Cryst. A39, 876-881'
_refine_ls_abs_structure_Flack 0.01(3)
_refine_ls_extinction_method none
_refine_ls_goodness_of_fit_ref 1.203
_refine_ls_hydrogen_treatment constr
_refine_ls_matrix_type full
_refine_ls_number_parameters 181
_refine_ls_number_reflns 4555
_refine_ls_number_restraints 0
_refine_ls_restrained_S_all 1.203
_refine_ls_R_factor_all 0.0417
_refine_ls_R_factor_gt 0.0359
_refine_ls_shift/su_max 0.002
_refine_ls_shift/su_mean 0.000
_refine_ls_structure_factor_coef Fsqd
_refine_ls_weighting_details 'calc w=1/[\s^2^(Fo^2^)+(0.0956P)^2^+6.6488P] where P=(Fo^2^+2Fc^2^)/3'
_refine_ls_weighting_scheme calc
_refine_ls_wR_factor_gt 0.1449
_refine_ls_wR_factor_ref 0.1535
_reflns_number_gt 4127
_reflns_number_total 4555
_reflns_threshold_expression >2sigma(I)
_cod_data_source_file ic070253usi20070208_065126_11.cif
_cod_data_source_block nov161s
_cod_original_cell_volume 4920.1(10)
_cod_database_code 4308215

loop_
_symmetry_equiv_pos_as_xyz
'x, y, z'
'-x, -y, z'
'y, -x, -z'
'-y, x, -z'
'-x+1/2, y+1/2, -z+1/2'
'x+1/2, -y+1/2, -z+1/2'
'-y+1/2, -x+1/2, z+1/2'
'y+1/2, x+1/2, z+1/2'

loop_
_atom_site_label
_atom_site_type_symbol
_atom_site_fract_x
_atom_site_fract_y
_atom_site_fract_z
_atom_site_U_iso_or_equiv
_atom_site_adp_type
_atom_site_occupancy
_atom_site_symmetry_multiplicity
_atom_site_calc_flag
_atom_site_refinement_flags
_atom_site_disorder_assembly
_atom_site_disorder_group
Tm1 Tm 0.918326(15) 0.908113(15) 1.00273(3) 0.02981(16) Uani 1 1 d . . .
O1 O 0.9066(3) 0.9930(3) 0.8889(5) 0.0346(14) Uani 1 1 d . . .
O2 O 1.0076(3) 0.8768(3) 0.9008(5) 0.0355(14) Uani 1 1 d . . .
O3 O 0.8569(3) 0.8296(3) 1.0012(8) 0.0441(12) Uani 1 1 d . . .
C1 C 0.9117(4) 0.9998(4) 0.7699(8) 0.041(2) Uani 1 1 d . . .
H1A H 0.9420 0.9659 0.7420 0.049 Uiso 1 1 calc R . .
H1B H 0.9311 1.0431 0.7530 0.049 Uiso 1 1 calc R . .
C2 C 0.8495(6) 0.9940(5) 0.7110(8) 0.050(3) Uani 1 1 d . . .
C3 C 0.8648(8) 1.0068(8) 0.5853(9) 0.086(4) Uani 1 1 d . . .
H3A H 0.9006 1.0385 0.5789 0.130 Uiso 1 1 calc R . .
H3B H 0.8257 1.0242 0.5491 0.130 Uiso 1 1 calc R . .
H3C H 0.8777 0.9656 0.5501 0.130 Uiso 1 1 calc R . .
C4 C 0.7967(6) 1.0477(6) 0.7492(10) 0.064(3) Uani 1 1 d . . .
H4A H 0.7832 1.0387 0.8249 0.097 Uiso 1 1 calc R . .
H4B H 0.7585 1.0458 0.7007 0.097 Uiso 1 1 calc R . .
H4C H 0.8164 1.0914 0.7452 0.097 Uiso 1 1 calc R . .
C5 C 0.8151(9) 0.9257(6) 0.7275(11) 0.096(5) Uani 1 1 d . . .
H5A H 0.8463 0.8905 0.7111 0.143 Uiso 1 1 calc R . .
H5B H 0.7775 0.9223 0.6779 0.143 Uiso 1 1 calc R . .
H5C H 0.8002 0.9217 0.8037 0.143 Uiso 1 1 calc R . .
C6 C 0.9894(5) 0.8399(4) 0.8052(8) 0.040(2) Uani 1 1 d . . .
H6A H 1.0009 0.8656 0.7390 0.048 Uiso 1 1 calc R . .
H6B H 0.9413 0.8340 0.8054 0.048 Uiso 1 1 calc R . .
C7 C 1.0209(5) 0.7743(5) 0.7969(8) 0.043(2) Uani 1 1 d . . .
C8 C 0.9829(6) 0.7371(6) 0.7033(9) 0.066(3) Uani 1 1 d . . .
H8A H 0.9360 0.7363 0.7208 0.099 Uiso 1 1 calc R . .
H8B H 0.9993 0.6922 0.6977 0.099 Uiso 1 1 calc R . .
H8C H 0.9896 0.7598 0.6332 0.099 Uiso 1 1 calc R . .
C9 C 1.0934(5) 0.7835(7) 0.7701(10) 0.065(3) Uani 1 1 d . . .
H9A H 1.0978 0.8092 0.7026 0.097 Uiso 1 1 calc R . .
H9B H 1.1141 0.7406 0.7599 0.097 Uiso 1 1 calc R . .
H9C H 1.1150 0.8065 0.8308 0.097 Uiso 1 1 calc R . .
C10 C 1.0132(6) 0.7365(6) 0.9075(10) 0.065(3) Uani 1 1 d . . .
H10A H 1.0404 0.7573 0.9639 0.097 Uiso 1 1 calc R . .
H10B H 1.0271 0.6910 0.8976 0.097 Uiso 1 1 calc R . .
H10C H 0.9672 0.7375 0.9305 0.097 Uiso 1 1 calc R . .
C11 C 0.8297(5) 0.7665(5) 1.0339(7) 0.050(2) Uani 1 1 d . . .
H11A H 0.8181 0.7680 1.1128 0.060 Uiso 1 1 calc R . .
H11B H 0.8635 0.7322 1.0242 0.060 Uiso 1 1 calc R . .
C12 C 0.7686(6) 0.7478(5) 0.9670(8) 0.058(3) Uani 1 1 d . . .
C13 C 0.7140(5) 0.8013(6) 0.9804(13) 0.081(4) Uani 1 1 d . . .
H13A H 0.6980 0.8013 1.0563 0.121 Uiso 1 1 calc R . .
H13B H 0.6776 0.7916 0.9304 0.121 Uiso 1 1 calc R . .
H13C H 0.7322 0.8444 0.9627 0.121 Uiso 1 1 calc R . .
C14 C 0.7442(7) 0.6808(6) 1.0093(12) 0.090(4) Uani 1 1 d . . .
H14A H 0.7808 0.6567 1.0420 0.134 Uiso 1 1 calc R . .
H14B H 0.7261 0.6556 0.9479 0.134 Uiso 1 1 calc R . .
H14C H 0.7101 0.6877 1.0648 0.134 Uiso 1 1 calc R . .
C15 C 0.7877(7) 0.7383(7) 0.8459(9) 0.081(4) Uani 1 1 d . . .
H15A H 0.7817 0.7796 0.8062 0.122 Uiso 1 1 calc R . .
H15B H 0.7599 0.7044 0.8130 0.122 Uiso 1 1 calc R . .
H15C H 0.8337 0.7248 0.8413 0.122 Uiso 1 1 calc R . .

loop_
_atom_site_aniso_label
_atom_site_aniso_U_11
_atom_site_aniso_U_22
_atom_site_aniso_U_33
_atom_site_aniso_U_23
_atom_site_aniso_U_13
_atom_site_aniso_U_12
Tm1 0.0299(2) 0.0297(2) 0.0297(2) 0.0007(2) -0.0012(2) -0.00295(11)
O1 0.038(4) 0.038(3) 0.027(3) 0.000(2) -0.002(3) 0.001(3)
O2 0.036(3) 0.034(4) 0.037(3) -0.004(3) 0.001(2) -0.004(3)
O3 0.048(3) 0.041(3) 0.044(3) 0.001(4) -0.008(5) -0.018(2)
C1 0.044(6) 0.052(6) 0.028(5) 0.003(3) -0.004(4) 0.004(4)
C2 0.067(7) 0.052(6) 0.031(5) -0.005(4) -0.009(5) 0.008(5)
C3 0.093(10) 0.132(13) 0.034(6) 0.004(6) -0.012(7) 0.015(8)
C4 0.066(7) 0.051(7) 0.077(7) -0.003(6) -0.024(6) 0.013(5)
C5 0.169(15) 0.034(6) 0.084(9) 0.003(6) -0.063(10) -0.010(8)
C6 0.057(6) 0.029(5) 0.035(5) -0.005(4) -0.003(4) 0.001(4)
C7 0.055(6) 0.035(5) 0.040(5) -0.003(4) 0.007(4) 0.007(4)
C8 0.078(8) 0.055(7) 0.064(7) -0.024(6) -0.005(6) -0.003(6)
C9 0.046(6) 0.082(9) 0.067(7) -0.015(6) 0.004(5) 0.011(6)
C10 0.075(8) 0.056(7) 0.063(7) 0.008(6) -0.001(6) 0.011(6)
C11 0.057(6) 0.047(5) 0.047(6) 0.002(4) 0.000(4) -0.016(5)
C12 0.082(7) 0.055(6) 0.039(5) -0.006(4) 0.005(5) -0.031(6)
C13 0.042(5) 0.093(8) 0.107(11) -0.038(9) -0.009(7) 0.000(5)
C14 0.115(10) 0.079(8) 0.074(8) -0.004(9) -0.015(11) -0.062(7)
C15 0.098(10) 0.096(10) 0.051(7) -0.015(7) -0.001(6) -0.049(8)

loop_
_atom_type_symbol
_atom_type_description
_atom_type_scat_dispersion_real
_atom_type_scat_dispersion_imag
_atom_type_scat_source
C C 0.0033 0.0016 'International Tables Vol C Tables 4.2.6.8 and 6.1.1.4'
H H 0.0000 0.0000 'International Tables Vol C Tables 4.2.6.8 and 6.1.1.4'
O O 0.0106 0.0060 'International Tables Vol C Tables 4.2.6.8 and 6.1.1.4'
Tm Tm -0.3139 5.2483 'International Tables Vol C Tables 4.2.6.8 and 6.1.1.4'

loop_
_geom_angle_atom_site_label_1
_geom_angle_atom_site_label_2
_geom_angle_atom_site_label_3
_geom_angle
_geom_angle_site_symmetry_1
_geom_angle_site_symmetry_3
_geom_angle_publ_flag
O3 Tm1 O1 122.7(3) . . ?
O3 Tm1 O1 119.5(3) . 4_757 ?
O1 Tm1 O1 117.6(3) . 4_757 ?
O3 Tm1 O2 112.0(3) . 3_577 ?
O1 Tm1 O2 71.9(2) . 3_577 ?
O1 Tm1 O2 90.5(3) 4_757 3_577 ?
O3 Tm1 O2 105.4(3) . . ?
O1 Tm1 O2 88.1(3) . . ?
O1 Tm1 O2 70.9(2) 4_757 . ?
O2 Tm1 O2 142.6(3) 3_577 . ?
O3 Tm1 Tm1 138.55(17) . 3_577 ?
O1 Tm1 Tm1 37.52(15) . 3_577 ?
O1 Tm1 Tm1 94.15(16) 4_757 3_577 ?
O2 Tm1 Tm1 39.13(16) 3_577 3_577 ?
O2 Tm1 Tm1 108.35(16) . 3_577 ?
O3 Tm1 Tm1 131.40(17) . 4_757 ?
O1 Tm1 Tm1 92.86(16) . 4_757 ?
O1 Tm1 Tm1 37.38(15) 4_757 4_757 ?
O2 Tm1 Tm1 109.97(16) 3_577 4_757 ?
O2 Tm1 Tm1 38.16(15) . 4_757 ?
Tm1 Tm1 Tm1 89.981(1) 3_577 4_757 ?
C1 O1 Tm1 133.0(5) . . ?
C1 O1 Tm1 120.5(5) . 3_577 ?
Tm1 O1 Tm1 105.1(2) . 3_577 ?
C6 O2 Tm1 145.1(6) . 4_757 ?
C6 O2 Tm1 112.2(5) . . ?
Tm1 O2 Tm1 102.7(2) 4_757 . ?
C11 O3 Tm1 158.1(7) . . ?
O1 C1 C2 114.7(8) . . ?
O1 C1 H1A 108.6 . . ?
C2 C1 H1A 108.6 . . ?
O1 C1 H1B 108.6 . . ?
C2 C1 H1B 108.6 . . ?
H1A C1 H1B 107.6 . . ?
C1 C2 C5 113.3(9) . . ?
C1 C2 C3 106.7(10) . . ?
C5 C2 C3 111.0(10) . . ?
C1 C2 C4 112.6(8) . . ?
C5 C2 C4 105.6(10) . . ?
C3 C2 C4 107.4(9) . . ?
C2 C3 H3A 109.5 . . ?
C2 C3 H3B 109.5 . . ?
H3A C3 H3B 109.5 . . ?
C2 C3 H3C 109.5 . . ?
H3A C3 H3C 109.5 . . ?
H3B C3 H3C 109.5 . . ?
C2 C4 H4A 109.5 . . ?
C2 C4 H4B 109.5 . . ?
H4A C4 H4B 109.5 . . ?
C2 C4 H4C 109.5 . . ?
H4A C4 H4C 109.5 . . ?
H4B C4 H4C 109.5 . . ?
C2 C5 H5A 109.5 . . ?
C2 C5 H5B 109.5 . . ?
H5A C5 H5B 109.5 . . ?
C2 C5 H5C 109.5 . . ?
H5A C5 H5C 109.5 . . ?
H5B C5 H5C 109.5 . . ?
O2 C6 C7 114.6(8) . . ?
O2 C6 H6A 108.6 . . ?
C7 C6 H6A 108.6 . . ?
O2 C6 H6B 108.6 . . ?
C7 C6 H6B 108.6 . . ?
H6A C6 H6B 107.6 . . ?
C6 C7 C9 108.8(9) . . ?
C6 C7 C10 110.0(8) . . ?
C9 C7 C10 110.0(9) . . ?
C6 C7 C8 105.7(8) . . ?
C9 C7 C8 112.6(9) . . ?
C10 C7 C8 109.7(9) . . ?
C7 C8 H8A 109.5 . . ?
C7 C8 H8B 109.5 . . ?
H8A C8 H8B 109.5 . . ?
C7 C8 H8C 109.5 . . ?
H8A C8 H8C 109.5 . . ?
H8B C8 H8C 109.5 . . ?
C7 C9 H9A 109.5 . . ?
C7 C9 H9B 109.5 . . ?
H9A C9 H9B 109.5 . . ?
C7 C9 H9C 109.5 . . ?
H9A C9 H9C 109.5 . . ?
H9B C9 H9C 109.5 . . ?
C7 C10 H10A 109.5 . . ?
C7 C10 H10B 109.5 . . ?
H10A C10 H10B 109.5 . . ?
C7 C10 H10C 109.5 . . ?
H10A C10 H10C 109.5 . . ?
H10B C10 H10C 109.5 . . ?
O3 C11 C12 112.6(8) . . ?
O3 C11 H11A 109.1 . . ?
C12 C11 H11A 109.1 . . ?
O3 C11 H11B 109.1 . . ?
C12 C11 H11B 109.1 . . ?
H11A C11 H11B 107.8 . . ?
C15 C12 C11 109.5(10) . . ?
C15 C12 C14 106.9(10) . . ?
C11 C12 C14 107.8(9) . . ?
C15 C12 C13 111.5(11) . . ?
C11 C12 C13 110.4(8) . . ?
C14 C12 C13 110.6(10) . . ?
C12 C13 H13A 109.5 . . ?
C12 C13 H13B 109.5 . . ?
H13A C13 H13B 109.5 . . ?
C12 C13 H13C 109.5 . . ?
H13A C13 H13C 109.5 . . ?
H13B C13 H13C 109.5 . . ?
C12 C14 H14A 109.5 . . ?
C12 C14 H14B 109.5 . . ?
H14A C14 H14B 109.5 . . ?
C12 C14 H14C 109.5 . . ?
H14A C14 H14C 109.5 . . ?
H14B C14 H14C 109.5 . . ?
C12 C15 H15A 109.5 . . ?
C12 C15 H15B 109.5 . . ?
H15A C15 H15B 109.5 . . ?
C12 C15 H15C 109.5 . . ?
H15A C15 H15C 109.5 . . ?
H15B C15 H15C 109.5 . . ?

loop_
_geom_bond_atom_site_label_1
_geom_bond_atom_site_label_2
_geom_bond_distance
_geom_bond_site_symmetry_2
_geom_bond_publ_flag
Tm1 O3 2.015(5) . ?
Tm1 O1 2.210(6) . ?
Tm1 O1 2.217(6) 4_757 ?
Tm1 O2 2.226(6) 3_577 ?
Tm1 O2 2.273(6) . ?
Tm1 Tm1 3.5144(5) 3_577 ?
Tm1 Tm1 3.5145(5) 4_757 ?
O1 C1 1.443(11) . ?
O1 Tm1 2.217(6) 3_577 ?
O2 C6 1.420(10) . ?
O2 Tm1 2.226(6) 4_757 ?
O3 C11 1.444(11) . ?
C1 C2 1.448(14) . ?
C1 H1A 0.9800 . ?
C1 H1B 0.9800 . ?
C2 C5 1.558(16) . ?
C2 C3 1.567(15) . ?
C2 C4 1.590(14) . ?
C3 H3A 0.9700 . ?
C3 H3B 0.9700 . ?
C3 H3C 0.9700 . ?
C4 H4A 0.9700 . ?
C4 H4B 0.9700 . ?
C4 H4C 0.9700 . ?
C5 H5A 0.9700 . ?
C5 H5B 0.9700 . ?
C5 H5C 0.9700 . ?
C6 C7 1.474(13) . ?
C6 H6A 0.9800 . ?
C6 H6B 0.9800 . ?
C7 C9 1.513(14) . ?
C7 C10 1.543(15) . ?
C7 C8 1.557(13) . ?
C8 H8A 0.9700 . ?
C8 H8B 0.9700 . ?
C8 H8C 0.9700 . ?
C9 H9A 0.9700 . ?
C9 H9B 0.9700 . ?
C9 H9C 0.9700 . ?
C10 H10A 0.9700 . ?
C10 H10B 0.9700 . ?
C10 H10C 0.9700 . ?
C11 C12 1.521(14) . ?
C11 H11A 0.9800 . ?
C11 H11B 0.9800 . ?
C12 C15 1.521(14) . ?
C12 C14 1.527(15) . ?
C12 C13 1.554(15) . ?
C13 H13A 0.9700 . ?
C13 H13B 0.9700 . ?
C13 H13C 0.9700 . ?
C14 H14A 0.9700 . ?
C14 H14B 0.9700 . ?
C14 H14C 0.9700 . ?
C15 H15A 0.9700 . ?
C15 H15B 0.9700 . ?
C15 H15C 0.9700 . ?
